data_7717165
loop_
_publ_author_name
'Wei, Yuting'
'Du, Weixin'
'Wang, Haiying'
'Wang, Xiaoyue'
'Shen, Keqin'
'Xiong, Minghui'
'Zhang, Dongdi'

_publ_section_title
;
 A uranium-bridged dimeric Keggin-type polyoxometalate and its proton
 conductive properties.
;
_journal_issue 41
_journal_name_full 'Dalton transactions (Cambridge, England : 2003)'
_journal_page_first 16826
_journal_page_last 16829
_journal_paper_doi 10.1039/d4dt02077d
_journal_volume 53
_journal_year 2024
_chemical_formula_moiety 'H5 O74 Sb4 U2 W18, 2(H2 O), 10[NH4+], 16[H2O]'
_chemical_formula_sum 'H81 N10 O92 Sb4 U2 W18'
_chemical_formula_weight 5965.905
_space_group_crystal_system triclinic
_space_group_IT_number 2
_space_group_name_Hall '-P 1'
_space_group_name_H-M_alt 'P -1'
_symmetry_Int_Tables_number 2
_audit_creation_date 2024-09-19
_audit_creation_method
;
Olex2 1.5-dev
(compiled 2024.09.12 svn.r2332d2e9 for OlexSys, GUI svn.r6697)
;
_audit_update_record
;
2024-09-26 deposited with the CCDC.	2024-10-04 downloaded from the CCDC.
;
_cell_angle_alpha 89.198(1)
_cell_angle_beta 89.561(1)
_cell_angle_gamma 83.944(1)
_cell_formula_units_Z 2
_cell_length_a 11.5231(4)
_cell_length_b 19.0495(6)
_cell_length_c 21.0886(7)
_cell_measurement_reflns_used 9981
_cell_measurement_temperature 150.00
_cell_measurement_theta_max 28.344
_cell_measurement_theta_min 2.617
_cell_volume 4602.8(3)
_computing_cell_refinement 'SAINT V8.38A (Bruker, 2018)'
_computing_data_collection 'SAINT V8.38A (Bruker, 2018)'
_computing_data_reduction 'SAINT V8.38A (Bruker, 2018)'
_computing_molecular_graphics 'Olex2 1.5-dev (Dolomanov et al., 2009)'
_computing_publication_material 'Olex2 1.5-dev (Dolomanov et al., 2009)'
_computing_structure_refinement 'olex2.refine 1.5-dev (Bourhis et al., 2015)'
_computing_structure_solution 'SHELXT 2014/5 (Sheldrick, 2014)'
_diffrn_ambient_temperature 150.00
_diffrn_measured_fraction_theta_full 0.9994
_diffrn_measured_fraction_theta_max 0.9961
_diffrn_measurement_device_type 'Bruker, D8'
_diffrn_measurement_method '\w scans'
_diffrn_radiation_type 'Mo K\a'
_diffrn_radiation_wavelength 0.71073
_diffrn_reflns_av_R_equivalents 0.0634
_diffrn_reflns_av_unetI/netI 0.0487
_diffrn_reflns_Laue_measured_fraction_full 0.9994
_diffrn_reflns_Laue_measured_fraction_max 0.9961
_diffrn_reflns_limit_h_max 15
_diffrn_reflns_limit_h_min -15
_diffrn_reflns_limit_k_max 25
_diffrn_reflns_limit_k_min -25
_diffrn_reflns_limit_l_max 28
_diffrn_reflns_limit_l_min -28
_diffrn_reflns_number 118876
_diffrn_reflns_point_group_measured_fraction_full 0.9994
_diffrn_reflns_point_group_measured_fraction_max 0.9961
_diffrn_reflns_theta_full 25.2417
_diffrn_reflns_theta_max 28.37
_diffrn_reflns_theta_min 1.98
_exptl_absorpt_coefficient_mu 27.163
_exptl_absorpt_correction_T_max 0.0214
_exptl_absorpt_correction_T_min 0.0035
_exptl_absorpt_correction_type multi-scan
_exptl_absorpt_process_details
;
SADABS-2016/2 (Bruker,2016/2) was used for absorption correction.
wR2(int) was 0.1384 before and 0.0806 after correction.
The Ratio of minimum to maximum transmission is 0.1636.
The \l/2 correction factor is Not present.
;
_exptl_crystal_colour green
_exptl_crystal_colour_primary green
_exptl_crystal_density_diffrn 4.305
_exptl_crystal_description block
_exptl_crystal_F_000 5160.520
_exptl_crystal_size_max 0.15
_exptl_crystal_size_mid 0.1
_exptl_crystal_size_min 0.08
_refine_diff_density_max 2.8916
_refine_diff_density_min -1.5779
_refine_diff_density_rms 0.3352
_refine_ls_d_res_high 0.7479
_refine_ls_d_res_low 10.2966
_refine_ls_goodness_of_fit_ref 1.0269
_refine_ls_hydrogen_treatment constr
_refine_ls_matrix_type full
_refine_ls_number_constraints 14
_refine_ls_number_parameters 906
_refine_ls_number_reflns 22956
_refine_ls_number_restraints 1472
_refine_ls_restrained_S_all 0.9942
_refine_ls_R_factor_all 0.0379
_refine_ls_R_factor_gt 0.0337
_refine_ls_shift/su_max -0.0006
_refine_ls_shift/su_mean 0.0000
_refine_ls_structure_factor_coef Fsqd
_refine_ls_weighting_details 'w=1/[\s^2^(Fo^2^)+(0.0419P)^2^+13.6020P] where P=(Fo^2^+2Fc^2^)/3'
_refine_ls_weighting_scheme calc
_refine_ls_wR_factor_gt 0.0863
_refine_ls_wR_factor_ref 0.0887
_reflns_Friedel_coverage 0.0
_reflns_limit_h_max 15
_reflns_limit_h_min -15
_reflns_limit_k_max 25
_reflns_limit_k_min -25
_reflns_limit_l_max 28
_reflns_limit_l_min 0
_reflns_number_gt 20387
_reflns_number_total 22956
_reflns_threshold_expression I>=2u(I)
_cod_data_source_file d4dt02077d2.cif
_cod_data_source_block m9116_0m_sq
_cod_depositor_comments 'Adding full bibliography for 7717165.cif.'
_cod_database_code 7717165
_olex2_refinement_description
;
1. Fixed Uiso
 At 1.5 times of:
  All O(H) groups, All O(H,H) groups
2. Rigid bond restraints
 All non-hydrogen atoms
 with sigma for 1-2 distances of 0.005 and sigma for 1-3 distances of 0.005
3. Uiso/Uaniso restraints and constraints
All non-hydrogen atoms have similar U: within 2A with sigma of 0.01 and sigma
for terminal atoms of 0.02 within 2A
4.a Riding coordinates:
 O68(H68), O2(H2a,H2b)
4.b Free rotating group:
 O1(H1a,H1b)
4.c Rotating group:
 O27(H27a,H27b), O63(H63a,H63b)
;
_platon_squeeze_special_details
;
A solvent mask was calculated and 520 electrons were 
found in a volume of 1605\%A^3^ in 1 void per unit cell.
This is slightly different from the presence of
1[10NH4+;7H2O] per Asymmetric Unit which account for
170 electrons per unit cell due to the loss of crystallization
water when drying at room temperature.
;
_platon_squeeze_void_probe_radius 1.20
_olex2_submission_special_instructions 'No special instructions were received'

loop_
_space_group_symop_id
_space_group_symop_operation_xyz
1 x,y,z
2 -x,-y,-z

loop_
_atom_site_label
_atom_site_type_symbol
_atom_site_fract_x
_atom_site_fract_y
_atom_site_fract_z
_atom_site_U_iso_or_equiv
_atom_site_adp_type
_atom_site_occupancy
_atom_site_refinement_flags_posn
_atom_site_refinement_flags_adp
U1 U 0.80914(2) 0.650894(14) 0.325327(13) 0.02596(6) Uani 1.000000 . U
U2 U 0.41316(2) 0.649629(15) 0.189699(13) 0.02720(6) Uani 1.000000 . U
W1 W 0.93175(3) 0.449021(15) 0.346906(14) 0.02559(6) Uani 1.000000 . U
W4 W 0.70177(3) 0.382106(16) 0.413534(14) 0.02662(6) Uani 1.000000 . U
W6 W 0.42114(3) 0.379559(16) 0.324760(14) 0.02808(6) Uani 1.000000 . U
W8 W 0.84624(3) 0.294315(16) 0.298648(15) 0.02818(7) Uani 1.000000 . U
W10 W 0.40543(3) 0.442405(17) 0.176140(14) 0.02903(7) Uani 1.000000 . U
W12 W 0.90552(3) 0.519507(16) 0.184103(14) 0.02768(6) Uani 1.000000 . U
W14 W 0.30272(3) 0.857450(16) 0.173740(15) 0.02897(7) Uani 1.000000 . U
W16 W 0.56376(3) 0.908996(16) 0.418748(14) 0.02893(7) Uani 1.000000 . U
W18 W 0.57243(3) 0.290051(17) 0.209625(15) 0.03041(7) Uani 1.000000 . U
W9 W 0.83297(3) 0.793052(17) 0.189369(15) 0.03002(7) Uani 1.000000 . U
W5 W 0.58981(3) 0.794515(17) 0.105968(14) 0.02929(7) Uani 1.000000 . U
W11 W 0.69308(3) 0.947700(17) 0.139682(15) 0.03073(7) Uani 1.000000 . U
W3 W 0.29148(3) 0.912651(17) 0.325444(15) 0.02992(7) Uani 1.000000 . U
W13 W 0.82397(3) 0.854598(16) 0.354676(15) 0.02881(7) Uani 1.000000 . U
W7 W 0.65729(3) 0.517532(17) 0.105946(14) 0.02969(7) Uani 1.000000 . U
W15 W 0.40595(3) 1.010670(16) 0.212016(15) 0.03062(7) Uani 1.000000 . U
W2 W 0.67670(3) 1.007903(16) 0.306486(15) 0.03014(7) Uani 1.000000 . U
W17 W 0.82644(3) 0.364619(17) 0.133369(15) 0.03070(7) Uani 1.000000 . U
Sb1 Sb 0.65241(4) 0.47885(2) 0.26912(2) 0.02443(9) Uani 1.000000 . U
Sb4 Sb 0.56265(4) 0.82116(3) 0.27049(2) 0.02606(10) Uani 1.000000 . U
Sb2 Sb 0.48432(4) 0.53144(3) 0.42051(2) 0.02952(10) Uani 1.000000 . U
Sb3 Sb 0.40888(5) 0.74945(3) 0.41349(2) 0.03132(11) Uani 1.000000 . U
O97 O 0.3269(5) 0.4069(3) 0.2527(2) 0.0290(9) Uani 1.000000 . U
O4 O 0.8525(4) 0.4162(3) 0.4252(2) 0.0254(8) Uani 1.000000 . U
O6 O 0.4674(5) 0.2902(3) 0.2815(3) 0.0304(9) Uani 1.000000 . U
O8 O 0.4221(5) 0.4744(3) 0.3478(3) 0.0306(9) Uani 1.000000 . U
O10 O 0.8211(5) 0.5796(3) 0.2360(2) 0.0283(9) Uani 1.000000 . U
O12 O 0.4444(5) 0.6532(3) 0.2716(2) 0.0316(10) Uani 1.000000 . U
O14 O 0.6396(5) 0.8911(3) 0.3203(2) 0.0272(8) Uani 1.000000 . U
O16 O 0.7783(5) 0.2962(3) 0.3850(2) 0.0281(9) Uani 1.000000 . U
O18 O 0.8664(5) 0.8434(3) 0.2665(2) 0.0289(9) Uani 1.000000 . U
O20 O 0.4528(5) 0.3376(3) 0.1600(3) 0.0327(9) Uani 1.000000 . U
O22 O 0.9440(5) 0.4266(3) 0.1399(2) 0.0306(9) Uani 1.000000 . U
O24 O 0.6374(5) 0.8903(3) 0.0774(2) 0.0325(9) Uani 1.000000 . U
O26 O 0.6087(5) 1.0002(3) 0.3906(3) 0.0326(9) Uani 1.000000 . U
O28 O 0.7404(5) 0.4241(3) 0.0739(2) 0.0317(9) Uani 1.000000 . U
O30 O 0.9688(5) 0.3444(3) 0.3307(2) 0.0295(9) Uani 1.000000 . U
O32 O 0.6368(5) 0.4780(3) 0.4059(2) 0.0287(9) Uani 1.000000 . U
O34 O 0.4147(5) 0.9353(3) 0.3795(3) 0.0305(9) Uani 1.000000 . U
O36 O 0.3268(5) 0.7676(3) 0.2006(3) 0.0330(10) Uani 1.000000 . U
O38 O 0.7566(5) 0.7667(3) 0.1125(2) 0.0304(9) Uani 1.000000 . U
O40 O 0.5593(4) 0.3578(3) 0.3756(2) 0.0289(9) Uani 1.000000 . U
O42 O 0.4373(5) 0.8473(3) 0.1195(3) 0.0320(9) Uani 1.000000 . U
O44 O 0.6965(5) 0.2767(3) 0.2703(3) 0.0301(9) Uani 1.000000 . U
O46 O 0.3274(5) 0.8179(3) 0.3473(3) 0.0333(10) Uani 1.000000 . U
O48 O 0.3008(5) 1.0039(3) 0.2824(3) 0.0329(9) Uani 1.000000 . U
O50 O 0.8785(5) 0.3237(3) 0.2157(3) 0.0312(9) Uani 1.000000 . U
O52 O 0.5478(5) 0.7279(3) 0.1603(3) 0.0321(9) Uani 1.000000 . U
O54 O 0.3996(5) 0.5295(3) 0.2073(3) 0.0314(9) Uani 1.000000 . U
O56 O 0.5228(5) 1.0230(3) 0.2749(3) 0.0325(9) Uani 1.000000 . U
O58 O 0.7433(4) 0.4598(3) 0.1894(2) 0.0268(8) Uani 1.000000 . U
O60 O 0.3233(5) 0.8030(3) 0.4815(3) 0.0352(11) Uani 1.000000 . U
O62 O 0.5476(5) 0.4057(3) 0.2474(2) 0.0280(8) Uani 1.000000 . U
O64 O 0.4292(5) 0.8919(3) 0.2475(2) 0.0292(8) Uani 1.000000 . U
O66 O 0.2086(5) 0.8864(3) 0.2496(3) 0.0326(9) Uani 1.000000 . U
O68 O 0.4284(5) 0.4593(3) 0.4800(3) 0.0315(11) Uani 1.000000 . U
H68 H 0.4493(5) 0.4176(3) 0.4649(3) 0.0472(16) Uiso 1.000000 R .
O70 O 0.3093(5) 0.9627(3) 0.1609(3) 0.0319(9) Uani 1.000000 . U
O72 O 0.5335(5) 0.8150(3) 0.4102(3) 0.0332(10) Uani 1.000000 . U
O76 O 0.9591(5) 0.4639(3) 0.2602(2) 0.0275(9) Uani 1.000000 . U
O78 O 0.8362(5) 0.8880(3) 0.1465(3) 0.0340(9) Uani 1.000000 . U
O80 O 0.5907(5) 0.5805(3) 0.1602(3) 0.0313(9) Uani 1.000000 . U
O82 O 0.7785(5) 0.7671(3) 0.3591(3) 0.0315(9) Uani 1.000000 . U
O84 O 0.7299(5) 0.8802(3) 0.4313(2) 0.0302(9) Uani 1.000000 . U
O86 O 0.6878(5) 0.3212(3) 0.1537(3) 0.0322(9) Uani 1.000000 . U
O88 O 0.7241(5) 0.9843(3) 0.2233(3) 0.0323(9) Uani 1.000000 . U
O90 O 0.7626(4) 0.4076(3) 0.3144(2) 0.0266(8) Uani 1.000000 . U
O92 O 0.6586(5) 0.6434(3) 0.3383(3) 0.0314(10) Uani 1.000000 . U
O94 O 0.6476(5) 0.8487(3) 0.1934(2) 0.0288(8) Uani 1.000000 . U
O96 O 0.8180(5) 0.9589(3) 0.3384(3) 0.0326(9) Uani 1.000000 . U
O98 O 0.5358(5) 0.9853(3) 0.1576(3) 0.0327(9) Uani 1.000000 . U
O49 O 0.7731(5) 0.7276(3) 0.2383(3) 0.0318(9) Uani 1.000000 . U
O25 O 0.5318(5) 0.4595(3) 0.1212(2) 0.0309(9) Uani 1.000000 . U
O51 O 1.0645(5) 0.4630(3) 0.3804(3) 0.0315(11) Uani 1.000000 . U
O13 O 1.0294(5) 0.5589(3) 0.1658(3) 0.0328(11) Uani 1.000000 . U
O27 O 0.2049(5) 0.6347(3) 0.2187(3) 0.0328(10) Uani 1.000000 . U
H27a H 0.184(2) 0.596(2) 0.201(3) 0.0492(15) Uiso 1.000000 GR .
H27b H 0.1583(7) 0.669(2) 0.202(3) 0.0492(15) Uiso 1.000000 GR .
O55 O 0.8130(5) 0.5476(3) 0.1102(2) 0.0312(9) Uani 1.000000 . U
O7 O 0.5674(5) 0.2048(3) 0.1846(3) 0.0389(12) Uani 1.000000 . U
O57 O 0.3634(5) 1.0964(3) 0.1891(3) 0.0374(12) Uani 1.000000 . U
O29 O 0.9621(5) 0.6581(3) 0.3172(3) 0.0318(10) Uani 1.000000 . U
O59 O 0.8470(5) 0.5325(3) 0.3546(2) 0.0286(9) Uani 1.000000 . U
O15 O 0.9605(5) 0.8457(3) 0.3893(3) 0.0363(12) Uani 1.000000 . U
O61 O 0.2879(5) 0.4465(3) 0.1248(3) 0.0383(12) Uani 1.000000 . U
O31 O 0.5303(5) 0.9250(3) 0.4969(3) 0.0362(11) Uani 1.000000 . U
O63 O 0.8366(5) 0.6477(3) 0.4418(3) 0.0351(11) Uani 1.000000 . U
H63a H 0.824(7) 0.6064(14) 0.4567(6) 0.0527(17) Uiso 1.000000 GR .
H63b H 0.783(4) 0.677(3) 0.4596(4) 0.0527(17) Uiso 1.000000 GR .
O65 O 0.7143(6) 1.0933(3) 0.3121(3) 0.0402(13) Uani 1.000000 . U
O33 O 0.5713(5) 0.7611(3) 0.0314(3) 0.0351(11) Uani 1.000000 . U
O67 O 0.9188(5) 0.2102(3) 0.3009(3) 0.0390(12) Uani 1.000000 . U
O17 O 0.9743(5) 0.7584(3) 0.1708(3) 0.0357(11) Uani 1.000000 . U
O69 O 0.3175(5) 0.3490(3) 0.3738(3) 0.0368(11) Uani 1.000000 . U
O71 O 0.6198(5) 0.5527(3) 0.0317(3) 0.0371(12) Uani 1.000000 . U
O9 O 0.1915(5) 0.8552(3) 0.1196(3) 0.0387(12) Uani 1.000000 . U
O73 O 0.3697(5) 0.6470(3) 0.1098(3) 0.0337(11) Uani 1.000000 . U
O37 O 0.7391(5) 1.0127(3) 0.0918(3) 0.0379(12) Uani 1.000000 . U
O19 O 0.6740(5) 0.3637(3) 0.4922(3) 0.0332(11) Uani 1.000000 . U
O77 O 0.1723(5) 0.9377(3) 0.3720(3) 0.0388(12) Uani 1.000000 . U
O41 O 0.8979(6) 0.3029(3) 0.0839(3) 0.0399(12) Uani 1.000000 . U
O1 O 0.5345(6) 0.7095(3) 0.5059(3) 0.0407(13) Uani 1.000000 . U
H1a H 0.475(6) 0.739(5) 0.515(4) 0.061(2) Uiso 1.000000 G .
H1b H 0.573(8) 0.703(6) 0.541(2) 0.061(2) Uiso 1.000000 G .
O2 O 0.1920(5) 0.4701(3) 0.4890(3) 0.0336(12) Uani 1.000000 . U
H2a H 0.1699(5) 0.5112(3) 0.5050(3) 0.0503(18) Uiso 1.000000 R .
H2b H 0.2672(5) 0.4694(3) 0.4844(3) 0.0503(18) Uiso 1.000000 R .

loop_
_atom_site_aniso_label
_atom_site_aniso_U_11
_atom_site_aniso_U_22
_atom_site_aniso_U_33
_atom_site_aniso_U_12
_atom_site_aniso_U_13
_atom_site_aniso_U_23
U1 0.02743(13) 0.02172(13) 0.02903(13) -0.00367(10) -0.00528(10) 0.00052(10)
U2 0.02904(14) 0.02386(13) 0.02906(13) -0.00426(10) -0.00648(10) 0.00138(10)
W1 0.02603(14) 0.02190(14) 0.02908(14) -0.00325(10) -0.00591(11) -0.00032(11)
W4 0.02849(14) 0.02411(14) 0.02745(14) -0.00370(11) -0.00485(11) 0.00191(11)
W6 0.02811(14) 0.02634(15) 0.03054(14) -0.00617(11) -0.00562(11) 0.00138(11)
W8 0.02907(15) 0.02113(14) 0.03436(15) -0.00205(11) -0.00647(12) -0.00179(11)
W10 0.02920(15) 0.02718(15) 0.03129(14) -0.00534(11) -0.00789(11) 0.00100(11)
W12 0.02806(14) 0.02773(15) 0.02787(14) -0.00552(11) -0.00282(11) -0.00152(11)
W14 0.03151(15) 0.02384(14) 0.03190(15) -0.00417(11) -0.00784(12) 0.00145(11)
W16 0.03274(15) 0.02383(15) 0.03054(14) -0.00395(11) -0.00596(12) -0.00113(11)
W18 0.03233(16) 0.02521(15) 0.03451(15) -0.00603(12) -0.00754(12) -0.00317(12)
W9 0.03049(15) 0.02841(16) 0.03119(15) -0.00343(12) -0.00464(12) 0.00303(12)
W5 0.03304(15) 0.02681(15) 0.02880(14) -0.00672(12) -0.00543(12) 0.00159(11)
W11 0.03362(16) 0.02649(15) 0.03291(15) -0.00737(12) -0.00711(12) 0.00537(12)
W3 0.03034(15) 0.02599(15) 0.03347(15) -0.00280(12) -0.00547(12) 0.00009(12)
W13 0.03029(15) 0.02322(14) 0.03325(15) -0.00406(11) -0.00737(12) 0.00103(11)
W7 0.03117(15) 0.03146(16) 0.02688(14) -0.00510(12) -0.00555(11) 0.00083(11)
W15 0.03329(16) 0.02198(14) 0.03667(16) -0.00314(11) -0.00901(12) 0.00317(12)
W2 0.03419(16) 0.02144(14) 0.03535(15) -0.00518(11) -0.00829(12) 0.00124(11)
W17 0.03264(16) 0.03015(16) 0.02966(14) -0.00403(12) -0.00357(12) -0.00572(12)
Sb1 0.0258(2) 0.0218(2) 0.0259(2) -0.00361(17) -0.00493(17) -0.00036(17)
Sb4 0.0291(2) 0.0214(2) 0.0281(2) -0.00432(18) -0.00582(18) 0.00136(17)
Sb2 0.0304(2) 0.0262(2) 0.0317(2) -0.00162(19) -0.00232(19) -0.00095(19)
Sb3 0.0346(3) 0.0254(2) 0.0346(3) -0.0058(2) -0.0044(2) 0.0004(2)
O97 0.027(2) 0.030(2) 0.0304(19) -0.0058(16) -0.0072(14) 0.0004(16)
O4 0.0260(19) 0.021(2) 0.0292(19) -0.0010(15) -0.0076(15) 0.0005(15)
O6 0.030(2) 0.025(2) 0.036(2) -0.0065(16) -0.0097(15) 0.0027(15)
O8 0.031(2) 0.028(2) 0.033(2) -0.0043(16) -0.0059(17) -0.0007(16)
O10 0.030(2) 0.027(2) 0.0283(19) -0.0021(16) -0.0056(16) 0.0001(14)
O12 0.036(3) 0.032(3) 0.028(2) -0.008(2) -0.0072(18) 0.0000(18)
O14 0.0286(18) 0.0246(18) 0.0289(17) -0.0045(13) -0.0071(13) 0.0007(13)
O16 0.028(2) 0.023(2) 0.0335(19) -0.0060(15) -0.0055(15) 0.0004(15)
O18 0.028(2) 0.028(2) 0.0321(18) -0.0090(17) -0.0031(15) 0.0027(15)
O20 0.033(2) 0.030(2) 0.036(2) -0.0096(16) -0.0090(17) 0.0008(16)
O22 0.030(2) 0.032(2) 0.030(2) -0.0049(15) -0.0038(16) -0.0060(16)
O24 0.039(2) 0.030(2) 0.029(2) -0.0058(17) -0.0080(17) 0.0049(15)
O26 0.035(2) 0.026(2) 0.037(2) -0.0042(16) -0.0062(16) -0.0003(16)
O28 0.033(2) 0.037(2) 0.027(2) -0.0097(15) -0.0054(16) -0.0046(15)
O30 0.029(2) 0.0266(19) 0.033(2) -0.0017(15) -0.0055(16) -0.0010(16)
O32 0.029(2) 0.023(2) 0.033(2) 0.0004(15) -0.0048(16) 0.0016(16)
O34 0.0323(19) 0.025(2) 0.034(2) -0.0023(16) -0.0044(15) -0.0030(17)
O36 0.036(2) 0.0259(17) 0.038(3) -0.0038(15) -0.0045(17) 0.0035(15)
O38 0.0322(19) 0.029(2) 0.030(2) -0.0045(16) -0.0028(16) 0.0002(16)
O40 0.0253(18) 0.029(2) 0.033(2) -0.0067(15) -0.0055(15) 0.0005(17)
O42 0.0341(19) 0.028(2) 0.033(2) -0.0002(16) -0.0075(15) 0.0019(16)
O44 0.0303(19) 0.024(2) 0.036(2) -0.0046(15) -0.0084(16) -0.0025(17)
O46 0.039(3) 0.025(2) 0.036(2) -0.0061(17) -0.0063(17) 0.0021(16)
O48 0.033(2) 0.028(2) 0.037(2) -0.0037(17) -0.0058(16) 0.0013(16)
O50 0.032(2) 0.030(2) 0.0317(18) -0.0032(17) -0.0047(15) -0.0075(15)
O52 0.031(2) 0.027(2) 0.038(2) -0.0039(15) -0.0048(17) 0.0054(17)
O54 0.030(2) 0.0274(17) 0.037(2) -0.0040(15) -0.0057(17) 0.0018(15)
O56 0.035(2) 0.027(2) 0.036(2) -0.0056(16) -0.0113(16) -0.0005(17)
O58 0.0276(18) 0.0247(18) 0.0284(17) -0.0042(13) -0.0033(13) -0.0007(13)
O60 0.032(3) 0.033(3) 0.040(3) -0.003(2) -0.003(2) -0.001(2)
O62 0.0292(19) 0.0245(18) 0.0310(18) -0.0061(13) -0.0060(12) 0.0009(13)
O64 0.0309(19) 0.0261(18) 0.0307(18) -0.0038(13) -0.0059(12) 0.0039(13)
O66 0.029(2) 0.032(2) 0.037(2) -0.0035(17) -0.0086(15) 0.0009(16)
O68 0.029(2) 0.028(3) 0.036(2) -0.0002(19) -0.0015(19) 0.0013(19)
O70 0.033(2) 0.0258(19) 0.037(2) -0.0023(16) -0.0103(17) 0.0022(16)
O72 0.035(2) 0.026(2) 0.040(3) -0.0083(16) -0.0040(17) -0.0013(17)
O76 0.029(2) 0.026(2) 0.0276(17) -0.0025(16) -0.0051(15) -0.0011(14)
O78 0.036(2) 0.030(2) 0.037(2) -0.0083(15) -0.0056(17) 0.0069(16)
O80 0.032(2) 0.026(2) 0.037(2) -0.0037(14) -0.0049(16) -0.0000(16)
O82 0.038(3) 0.0246(17) 0.033(2) -0.0072(15) -0.0016(18) -0.0008(15)
O84 0.0325(19) 0.027(2) 0.031(2) -0.0046(16) -0.0069(15) -0.0020(16)
O86 0.033(2) 0.031(2) 0.033(2) -0.0066(17) -0.0066(15) -0.0066(16)
O88 0.037(2) 0.026(2) 0.0348(18) -0.0085(17) -0.0086(16) 0.0059(15)
O90 0.0289(18) 0.0226(18) 0.0284(17) -0.0027(13) -0.0048(13) -0.0013(13)
O92 0.029(2) 0.028(3) 0.037(3) -0.0014(18) -0.0025(18) -0.001(2)
O94 0.0314(18) 0.0271(19) 0.0280(18) -0.0039(13) -0.0032(13) 0.0040(13)
O96 0.036(2) 0.0257(19) 0.036(2) -0.0061(16) -0.0079(17) 0.0022(16)
O98 0.0365(19) 0.027(2) 0.035(2) -0.0053(16) -0.0079(15) 0.0038(17)
O49 0.036(2) 0.027(2) 0.033(2) -0.0047(16) -0.0067(17) 0.0031(15)
O25 0.032(2) 0.031(2) 0.031(2) -0.0090(17) -0.0070(15) -0.0005(16)
O51 0.029(2) 0.033(3) 0.033(2) -0.0038(19) -0.0091(19) -0.001(2)
O13 0.033(2) 0.035(3) 0.032(3) -0.013(2) -0.0003(19) 0.001(2)
O27 0.031(2) 0.032(3) 0.036(3) -0.0037(17) -0.0051(17) -0.000(2)
O55 0.033(2) 0.033(2) 0.029(2) -0.0058(16) -0.0034(15) 0.0007(16)
O7 0.041(3) 0.028(2) 0.049(3) -0.010(2) -0.010(2) -0.011(2)
O57 0.039(3) 0.023(2) 0.050(3) -0.0031(19) -0.008(2) 0.008(2)
O29 0.028(2) 0.033(3) 0.035(3) -0.0053(18) -0.0044(18) -0.000(2)
O59 0.031(2) 0.0241(17) 0.030(2) -0.0030(14) -0.0022(17) 0.0016(14)
O15 0.031(2) 0.037(3) 0.041(3) -0.004(2) -0.010(2) 0.004(2)
O61 0.032(2) 0.046(3) 0.039(3) -0.010(2) -0.016(2) 0.008(2)
O31 0.041(3) 0.035(3) 0.033(2) -0.002(2) -0.0047(19) -0.005(2)
O63 0.049(3) 0.027(2) 0.0296(19) -0.007(2) -0.0064(18) 0.0025(17)
O65 0.049(3) 0.023(2) 0.050(3) -0.013(2) -0.012(3) 0.001(2)
O33 0.038(3) 0.038(3) 0.029(2) -0.004(2) -0.005(2) -0.005(2)
O67 0.039(3) 0.025(2) 0.051(3) 0.005(2) -0.011(2) -0.004(2)
O17 0.031(2) 0.037(3) 0.038(3) 0.001(2) -0.0041(19) 0.003(2)
O69 0.031(2) 0.037(3) 0.043(3) -0.007(2) -0.0055(19) 0.010(2)
O71 0.037(3) 0.049(3) 0.027(2) -0.010(2) -0.008(2) 0.007(2)
O9 0.040(3) 0.037(3) 0.041(3) -0.009(2) -0.014(2) 0.003(2)
O73 0.034(3) 0.037(3) 0.030(2) -0.004(2) -0.0097(19) 0.0013(19)
O37 0.044(3) 0.035(3) 0.036(3) -0.011(2) -0.009(2) 0.011(2)
O19 0.036(3) 0.035(3) 0.029(2) -0.007(2) -0.0062(18) 0.0068(19)
O77 0.038(3) 0.038(3) 0.041(3) -0.007(2) -0.001(2) -0.002(2)
O41 0.044(3) 0.039(3) 0.037(3) -0.006(2) 0.002(2) -0.013(2)
O1 0.041(3) 0.039(3) 0.043(3) -0.004(2) -0.008(2) 0.009(2)
O2 0.025(3) 0.038(3) 0.038(3) -0.003(2) -0.005(2) 0.003(2)

loop_
_atom_type_symbol
_atom_type_scat_dispersion_real
_atom_type_scat_dispersion_imag
_atom_type_scat_Cromer_Mann_a1
_atom_type_scat_Cromer_Mann_a2
_atom_type_scat_Cromer_Mann_a3
_atom_type_scat_Cromer_Mann_a4
_atom_type_scat_Cromer_Mann_b1
_atom_type_scat_Cromer_Mann_b2
_atom_type_scat_Cromer_Mann_b3
_atom_type_scat_Cromer_Mann_b4
_atom_type_scat_Cromer_Mann_c
_atom_type_scat_source
_atom_type_scat_dispersion_source
H 0.00000 0.00000 0.49300 0.32291 0.14019 0.04081 10.51090 26.12570 3.14236 57.79970 0.00304 'International Tables Volume C Table 6.1.1.4 (pp. 500-502)' 'Brennan, Cowan, Rev. Sci. Instrum., 1992, 63, 850'
O 0.01085 0.00610 3.04850 2.28680 1.54630 0.86700 13.27710 5.70110 0.32390 32.90890 0.25080 'International Tables Volume C Table 6.1.1.4 (pp. 500-502)' 'Brennan, Cowan, Rev. Sci. Instrum., 1992, 63, 850'
Sb -0.55470 1.55289 19.64180 19.04550 5.03710 2.68270 5.30340 0.46070 27.90740 75.28250 4.59090 'International Tables Volume C Table 6.1.1.4 (pp. 500-502)' 'Brennan, Cowan, Rev. Sci. Instrum., 1992, 63, 850'
U -9.70262 9.70407 36.02280 23.41280 14.94910 4.18800 0.52930 3.32530 16.09270 100.61300 13.39660 'International Tables Volume C Table 6.1.1.4 (pp. 500-502)' 'Brennan, Cowan, Rev. Sci. Instrum., 1992, 63, 850'
W -0.76743 6.89984 29.08180 15.43000 14.43270 5.11982 1.72029 9.22590 0.32170 57.05600 9.88750 'International Tables Volume C Table 6.1.1.4 (pp. 500-502)' 'Brennan, Cowan, Rev. Sci. Instrum., 1992, 63, 850'

loop_
_geom_angle_atom_site_label_1
_geom_angle_atom_site_label_2
_geom_angle_atom_site_label_3
_geom_angle
_geom_angle_site_symmetry_1
_geom_angle_site_symmetry_3
_geom_angle_publ_flag
O82 U1 O10 143.86(19) . . y
O92 U1 O10 94.0(2) . . y
O92 U1 O82 88.8(2) . . y
O49 U1 O10 74.11(19) . . y
O49 U1 O82 69.76(19) . . y
O49 U1 O92 93.0(2) . . y
O29 U1 O10 88.6(2) . . y
O29 U1 O82 90.4(2) . . y
O29 U1 O92 176.6(2) . . y
O29 U1 O49 89.7(2) . . y
O59 U1 O10 69.41(18) . . y
O59 U1 O82 146.73(19) . . y
O59 U1 O92 88.3(2) . . y
O59 U1 O49 143.49(19) . . y
O59 U1 O29 90.6(2) . . y
O63 U1 O10 142.65(19) . . y
O63 U1 O82 73.35(19) . . y
O63 U1 O92 88.7(2) . . y
O63 U1 O49 143.03(19) . . y
O63 U1 O29 88.0(2) . . y
O63 U1 O59 73.45(19) . . y
O36 U2 O12 85.7(2) . . y
O52 U2 O12 94.0(2) . . y
O52 U2 O36 70.3(2) . . y
O54 U2 O12 86.0(2) . . y
O54 U2 O36 148.0(2) . . y
O54 U2 O52 141.2(2) . . y
O80 U2 O12 96.4(2) . . y
O80 U2 O36 142.80(19) . . y
O80 U2 O52 72.51(19) . . y
O80 U2 O54 68.95(19) . . y
O27 U2 O12 88.6(2) . . y
O27 U2 O36 76.84(19) . . y
O27 U2 O52 146.71(19) . . y
O27 U2 O54 72.07(19) . . y
O27 U2 O80 140.20(19) . . y
O73 U2 O12 175.3(3) . . y
O73 U2 O36 92.2(2) . . y
O73 U2 O52 89.2(2) . . y
O73 U2 O54 93.6(2) . . y
O73 U2 O80 87.9(2) . . y
O73 U2 O27 86.8(2) . . y
O30 W1 O4 84.1(2) . . y
O76 W1 O4 158.2(2) . . y
O76 W1 O30 87.2(2) . . y
O90 W1 O4 73.40(19) . . y
O90 W1 O30 72.7(2) . . y
O90 W1 O76 85.0(2) . . y
O51 W1 O4 98.4(2) . . y
O51 W1 O30 97.4(2) . . y
O51 W1 O76 102.5(2) . . y
O51 W1 O90 167.5(2) . . y
O59 W1 O4 88.4(2) . . y
O59 W1 O30 158.8(2) . . y
O59 W1 O76 92.6(2) . . y
O59 W1 O90 86.1(2) . . y
O59 W1 O51 103.4(3) . . y
O16 W4 O4 89.0(2) . . y
O32 W4 O4 87.9(2) . . y
O32 W4 O16 155.6(2) . . y
O40 W4 O4 162.4(2) . . y
O40 W4 O16 89.1(2) . . y
O40 W4 O32 86.6(2) . . y
O90 W4 O4 75.29(19) . . y
O90 W4 O16 75.9(2) . . y
O90 W4 O32 79.9(2) . . y
O90 W4 O40 87.3(2) . . y
O19 W4 O4 97.3(2) . . y
O19 W4 O16 102.6(3) . . y
O19 W4 O32 101.7(3) . . y
O19 W4 O40 100.2(2) . . y
O19 W4 O90 172.5(2) . . y
O6 W6 O97 87.3(2) . . y
O8 W6 O97 90.9(2) . . y
O8 W6 O6 159.0(2) . . y
O40 W6 O97 159.4(2) . . y
O40 W6 O6 86.4(2) . . y
O40 W6 O8 88.0(2) . . y
O62 W6 O97 74.5(2) . . y
O62 W6 O6 74.3(2) . . y
O62 W6 O8 85.0(2) . . y
O62 W6 O40 84.8(2) . . y
O69 W6 O97 99.7(2) . . y
O69 W6 O6 97.0(3) . . y
O69 W6 O8 103.9(3) . . y
O69 W6 O40 100.6(2) . . y
O69 W6 O62 169.6(2) . . y
O30 W8 O16 88.1(2) . . y
O44 W8 O16 86.3(2) . . y
O44 W8 O30 159.8(2) . . y
O50 W8 O16 159.5(2) . . y
O50 W8 O30 90.6(2) . . y
O50 W8 O44 87.9(2) . . y
O90 W8 O16 73.4(2) . . y
O90 W8 O30 74.6(2) . . y
O90 W8 O44 85.2(2) . . y
O90 W8 O50 86.5(2) . . y
O67 W8 O16 98.7(3) . . y
O67 W8 O30 98.3(3) . . y
O67 W8 O44 101.7(3) . . y
O67 W8 O50 101.6(3) . . y
O67 W8 O90 169.4(2) . . y
O20 W10 O97 84.0(2) . . y
O54 W10 O97 92.0(2) . . y
O54 W10 O20 162.4(2) . . y
O62 W10 O97 72.7(2) . . y
O62 W10 O20 73.09(19) . . y
O62 W10 O54 89.3(2) . . y
O25 W10 O97 157.3(2) . . y
O25 W10 O20 86.0(2) . . y
O25 W10 O54 91.4(2) . . y
O25 W10 O62 84.9(2) . . y
O61 W10 O97 98.0(2) . . y
O61 W10 O20 93.4(3) . . y
O61 W10 O54 104.2(3) . . y
O61 W10 O62 164.1(2) . . y
O61 W10 O25 102.8(3) . . y
O22 W12 O10 154.3(2) . . y
O58 W12 O10 83.1(2) . . y
O58 W12 O22 72.3(2) . . y
O76 W12 O10 87.9(2) . . y
O76 W12 O22 83.3(2) . . y
O76 W12 O58 86.0(2) . . y
O13 W12 O10 105.7(3) . . y
O13 W12 O22 99.6(3) . . y
O13 W12 O58 169.3(2) . . y
O13 W12 O76 100.3(2) . . y
O55 W12 O10 94.2(2) . . y
O55 W12 O22 85.7(2) . . y
O55 W12 O58 73.2(2) . . y
O55 W12 O76 158.6(2) . . y
O55 W12 O13 99.6(2) . . y
O42 W14 O36 92.4(2) . . y
O64 W14 O36 91.5(2) . . y
O64 W14 O42 84.4(2) . . y
O66 W14 O36 92.6(2) . . y
O66 W14 O42 157.2(2) . . y
O66 W14 O64 73.2(2) . . y
O70 W14 O36 164.4(2) . . y
O70 W14 O42 85.1(2) . . y
O70 W14 O64 73.0(2) . . y
O70 W14 O66 84.1(2) . . y
O9 W14 O36 102.7(3) . . y
O9 W14 O42 101.4(3) . . y
O9 W14 O64 164.3(3) . . y
O9 W14 O66 99.2(3) . . y
O9 W14 O70 92.9(3) . . y
O26 W16 O14 74.6(2) . . y
O34 W16 O14 87.8(2) . . y
O34 W16 O26 87.5(2) . . y
O72 W16 O14 82.1(2) . . y
O72 W16 O26 156.2(2) . . y
O72 W16 O34 87.1(2) . . y
O84 W16 O14 74.6(2) . . y
O84 W16 O26 86.9(2) . . y
O84 W16 O34 162.4(2) . . y
O84 W16 O72 91.3(2) . . y
O31 W16 O14 170.1(2) . . y
O31 W16 O26 101.3(3) . . y
O31 W16 O34 101.1(3) . . y
O31 W16 O72 102.5(3) . . y
O31 W16 O84 96.4(3) . . y
O20 W18 O6 90.3(2) . . y
O44 W18 O6 86.3(2) . . y
O44 W18 O20 158.8(2) . . y
O62 W18 O6 73.1(2) . . y
O62 W18 O20 74.5(2) . . y
O62 W18 O44 84.5(2) . . y
O86 W18 O6 158.7(2) . . y
O86 W18 O20 90.7(2) . . y
O86 W18 O44 85.2(2) . . y
O86 W18 O62 86.7(2) . . y
O7 W18 O6 99.6(3) . . y
O7 W18 O20 100.4(3) . . y
O7 W18 O44 100.8(3) . . y
O7 W18 O62 170.9(2) . . y
O7 W18 O86 101.1(3) . . y
O38 W9 O18 161.3(2) . . y
O78 W9 O18 84.5(2) . . y
O78 W9 O38 85.3(2) . . y
O94 W9 O18 88.0(2) . . y
O94 W9 O38 74.0(2) . . y
O94 W9 O78 72.8(2) . . y
O49 W9 O18 88.7(2) . . y
O49 W9 O38 94.3(2) . . y
O49 W9 O78 155.8(3) . . y
O49 W9 O94 83.8(2) . . y
O17 W9 O18 98.5(2) . . y
O17 W9 O38 98.4(3) . . y
O17 W9 O78 98.0(3) . . y
O17 W9 O94 168.2(2) . . y
O17 W9 O49 106.0(3) . . y
O38 W5 O24 85.1(2) . . y
O42 W5 O24 83.9(2) . . y
O42 W5 O38 160.0(2) . . y
O52 W5 O24 157.4(2) . . y
O52 W5 O38 95.3(2) . . y
O52 W5 O42 88.7(2) . . y
O94 W5 O24 72.8(2) . . y
O94 W5 O38 74.5(2) . . y
O94 W5 O42 86.3(2) . . y
O94 W5 O52 85.5(2) . . y
O33 W5 O24 97.3(3) . . y
O33 W5 O38 97.2(3) . . y
O33 W5 O42 100.6(3) . . y
O33 W5 O52 105.1(3) . . y
O33 W5 O94 167.3(2) . . y
O78 W11 O24 91.8(2) . . y
O88 W11 O24 159.8(2) . . y
O88 W11 O78 88.1(2) . . y
O94 W11 O24 75.0(2) . . y
O94 W11 O78 74.5(2) . . y
O94 W11 O88 85.6(2) . . y
O98 W11 O24 89.4(2) . . y
O98 W11 O78 159.0(2) . . y
O98 W11 O88 83.7(2) . . y
O98 W11 O94 85.7(2) . . y
O37 W11 O24 99.3(3) . . y
O37 W11 O78 99.2(3) . . y
O37 W11 O88 100.6(3) . . y
O37 W11 O94 171.1(3) . . y
O37 W11 O98 101.3(3) . . y
O46 W3 O34 88.9(2) . . y
O48 W3 O34 87.8(2) . . y
O48 W3 O46 159.7(3) . . y
O64 W3 O34 87.4(2) . . y
O64 W3 O46 85.5(2) . . y
O64 W3 O48 74.3(2) . . y
O66 W3 O34 160.8(2) . . y
O66 W3 O46 90.6(2) . . y
O66 W3 O48 86.0(2) . . y
O66 W3 O64 73.4(2) . . y
O77 W3 O34 100.6(3) . . y
O77 W3 O46 103.0(3) . . y
O77 W3 O48 97.3(3) . . y
O77 W3 O64 168.3(2) . . y
O77 W3 O66 98.2(3) . . y
O18 W13 O14 86.7(2) . . y
O82 W13 O14 86.6(2) . . y
O82 W13 O18 91.6(2) . . y
O84 W13 O14 73.7(2) . . y
O84 W13 O18 160.2(2) . . y
O84 W13 O82 89.6(2) . . y
O96 W13 O14 73.4(2) . . y
O96 W13 O18 86.6(2) . . y
O96 W13 O82 160.0(2) . . y
O96 W13 O84 85.6(2) . . y
O15 W13 O14 166.7(2) . . y
O15 W13 O18 100.6(3) . . y
O15 W13 O82 104.1(3) . . y
O15 W13 O84 98.3(3) . . y
O15 W13 O96 95.8(3) . . y
O58 W7 O28 72.3(2) . . y
O80 W7 O28 158.9(2) . . y
O80 W7 O58 87.7(2) . . y
O25 W7 O28 82.2(2) . . y
O25 W7 O58 85.3(2) . . y
O25 W7 O80 89.5(2) . . y
O55 W7 O28 85.1(2) . . y
O55 W7 O58 74.1(2) . . y
O55 W7 O80 96.3(2) . . y
O55 W7 O25 158.3(2) . . y
O71 W7 O28 96.1(3) . . y
O71 W7 O58 166.2(3) . . y
O71 W7 O80 104.6(3) . . y
O71 W7 O25 100.8(2) . . y
O71 W7 O55 97.9(2) . . y
O56 W15 O48 85.9(2) . . y
O64 W15 O48 73.2(2) . . y
O64 W15 O56 84.0(2) . . y
O70 W15 O48 90.3(2) . . y
O70 W15 O56 157.8(2) . . y
O70 W15 O64 74.0(2) . . y
O98 W15 O48 158.1(2) . . y
O98 W15 O56 84.7(2) . . y
O98 W15 O64 86.2(2) . . y
O98 W15 O70 90.9(2) . . y
O57 W15 O48 98.7(3) . . y
O57 W15 O56 101.8(3) . . y
O57 W15 O64 169.9(2) . . y
O57 W15 O70 100.4(3) . . y
O57 W15 O98 102.5(3) . . y
O26 W2 O14 73.2(2) . . y
O56 W2 O14 85.5(2) . . y
O56 W2 O26 87.6(2) . . y
O88 W2 O14 87.3(2) . . y
O88 W2 O26 160.1(2) . . y
O88 W2 O56 86.9(2) . . y
O96 W2 O14 74.1(2) . . y
O96 W2 O26 88.4(2) . . y
O96 W2 O56 159.5(2) . . y
O96 W2 O88 90.1(2) . . y
O65 W2 O14 168.2(2) . . y
O65 W2 O26 97.9(3) . . y
O65 W2 O56 102.2(3) . . y
O65 W2 O88 102.0(3) . . y
O65 W2 O96 98.3(3) . . y
O28 W17 O22 92.8(2) . . y
O50 W17 O22 87.9(2) . . y
O50 W17 O28 159.3(2) . . y
O58 W17 O22 74.3(2) . . y
O58 W17 O28 73.9(2) . . y
O58 W17 O50 86.5(2) . . y
O86 W17 O22 158.8(2) . . y
O86 W17 O28 89.4(2) . . y
O86 W17 O50 82.9(2) . . y
O86 W17 O58 86.1(2) . . y
O41 W17 O22 99.0(3) . . y
O41 W17 O28 100.9(3) . . y
O41 W17 O50 99.4(3) . . y
O41 W17 O58 171.0(2) . . y
O41 W17 O86 101.2(3) . . y
O62 Sb1 O58 90.7(2) . . ?
O90 Sb1 O58 89.4(2) . . ?
O90 Sb1 O62 91.7(2) . . ?
O64 Sb4 O14 92.5(2) . . ?
O94 Sb4 O14 89.7(2) . . ?
O94 Sb4 O64 89.6(2) . . ?
O32 Sb2 O8 87.1(2) . . ?
O68 Sb2 O8 86.9(2) . . ?
O68 Sb2 O32 94.4(2) . . ?
O60 Sb3 O46 89.6(2) . . ?
O72 Sb3 O46 84.3(2) . . ?
O72 Sb3 O60 92.6(2) . . ?
W10 O97 W6 117.8(3) . . ?
W4 O4 W1 116.5(2) . . ?
W18 O6 W6 118.9(3) . . ?
Sb2 O8 W6 138.4(3) . . ?
W12 O10 U1 149.9(3) . . ?
W13 O14 W16 94.85(18) . . ?
W2 O14 W16 93.67(19) . . ?
W2 O14 W13 93.90(18) . . ?
Sb4 O14 W16 113.8(2) . . ?
Sb4 O14 W13 115.8(2) . . ?
Sb4 O14 W2 136.1(2) . . ?
W8 O16 W4 117.8(3) . . ?
W13 O18 W9 143.3(3) . . ?
W18 O20 W10 118.5(3) . . ?
W17 O22 W12 118.8(3) . . ?
W11 O24 W5 117.4(3) . . ?
W2 O26 W16 118.5(3) . . ?
W17 O28 W7 117.6(3) . . ?
W8 O30 W1 117.7(3) . . ?
Sb2 O32 W4 136.6(3) . . ?
W3 O34 W16 149.8(3) . . ?
W14 O36 U2 151.7(3) . . ?
W5 O38 W9 116.9(3) . . ?
W6 O40 W4 152.4(3) . . ?
W5 O42 W14 144.6(3) . . ?
W18 O44 W8 150.8(3) . . ?
Sb3 O46 W3 144.3(3) . . ?
W15 O48 W3 119.8(3) . . ?
W17 O50 W8 150.8(3) . . ?
W5 O52 U2 148.6(3) . . ?
W10 O54 U2 148.7(3) . . ?
W2 O56 W15 152.2(3) . . ?
W7 O58 W12 94.03(19) . . ?
W17 O58 W12 94.54(19) . . ?
W17 O58 W7 96.06(19) . . ?
Sb1 O58 W12 112.3(2) . . ?
Sb1 O58 W7 111.8(2) . . ?
Sb1 O58 W17 138.7(3) . . ?
W10 O62 W6 94.56(19) . . ?
W18 O62 W6 93.54(18) . . ?
W18 O62 W10 93.91(18) . . ?
Sb1 O62 W6 115.5(2) . . ?
Sb1 O62 W10 114.5(2) . . ?
Sb1 O62 W18 136.0(3) . . ?
W3 O64 W14 95.3(2) . . ?
W15 O64 W14 93.11(18) . . ?
W15 O64 W3 92.6(2) . . ?
Sb4 O64 W14 116.1(2) . . ?
Sb4 O64 W3 114.6(2) . . ?
Sb4 O64 W15 136.2(3) . . ?
W3 O66 W14 117.9(3) . . ?
H68 O68 Sb2 108.6 . . ?
W15 O70 W14 119.9(3) . . ?
Sb3 O72 W16 144.4(3) . . ?
W12 O76 W1 144.8(3) . . ?
W11 O78 W9 118.1(3) . . ?
W7 O80 U2 145.3(3) . . ?
W13 O82 U1 147.1(3) . . ?
W13 O84 W16 116.8(3) . . ?
W17 O86 W18 154.5(3) . . ?
W2 O88 W11 151.0(3) . . ?
W4 O90 W1 94.71(18) . . ?
W8 O90 W1 94.80(19) . . ?
W8 O90 W4 92.83(19) . . ?
Sb1 O90 W1 114.6(2) . . ?
Sb1 O90 W4 113.0(2) . . ?
Sb1 O90 W8 137.7(2) . . ?
W5 O94 W9 93.7(2) . . ?
W11 O94 W9 94.60(19) . . ?
W11 O94 W5 94.76(19) . . ?
Sb4 O94 W9 111.7(2) . . ?
Sb4 O94 W5 111.8(2) . . ?
Sb4 O94 W11 140.3(3) . . ?
W2 O96 W13 118.6(3) . . ?
W15 O98 W11 154.2(3) . . ?
W9 O49 U1 144.4(3) . . ?
W7 O25 W10 145.1(3) . . ?
H27a O27 U2 109.8 . . ?
H27b O27 U2 109.7 . . ?
H27b O27 H27a 104.2 . . ?
W7 O55 W12 117.7(3) . . ?
W1 O59 U1 150.1(3) . . ?
H63a O63 U1 109.3 . . ?
H63b O63 U1 109.5 . . ?
H63b O63 H63a 104.5 . . ?
H1b O1 H1a 104.5 . . ?
H2b O2 H2a 104.5 . . ?

loop_
_geom_bond_atom_site_label_1
_geom_bond_atom_site_label_2
_geom_bond_distance
_geom_bond_site_symmetry_2
_geom_bond_publ_flag
U1 O10 2.332(5) . y
U1 O82 2.326(5) . y
U1 O92 1.775(5) . y
U1 O49 2.343(5) . y
U1 O29 1.790(5) . y
U1 O59 2.327(5) . y
U1 O63 2.479(5) . y
U2 O12 1.771(5) . y
U2 O36 2.373(6) . y
U2 O52 2.337(5) . y
U2 O54 2.335(5) . y
U2 O80 2.396(6) . y
U2 O27 2.516(5) . y
U2 O73 1.765(5) . y
W1 O4 2.004(5) . y
W1 O30 2.028(5) . y
W1 O76 1.876(5) . y
W1 O90 2.292(5) . y
W1 O51 1.737(5) . y
W1 O59 1.785(5) . y
W4 O4 1.936(5) . y
W4 O16 1.880(5) . y
W4 O32 1.906(5) . y
W4 O40 1.933(5) . y
W4 O90 2.263(5) . y
W4 O19 1.726(5) . y
W6 O97 1.909(5) . y
W6 O6 1.965(6) . y
W6 O8 1.878(5) . y
W6 O40 1.932(5) . y
W6 O62 2.264(5) . y
W6 O69 1.716(6) . y
W8 O16 1.975(5) . y
W8 O30 1.917(5) . y
W8 O44 1.895(5) . y
W8 O50 1.876(6) . y
W8 O90 2.295(5) . y
W8 O67 1.728(6) . y
W10 O97 1.990(5) . y
W10 O20 2.046(6) . y
W10 O54 1.787(5) . y
W10 O62 2.280(5) . y
W10 O25 1.907(6) . y
W10 O61 1.735(5) . y
W12 O10 1.800(5) . y
W12 O22 2.018(5) . y
W12 O58 2.290(5) . y
W12 O76 1.977(5) . y
W12 O13 1.719(5) . y
W12 O55 1.932(5) . y
W14 O36 1.790(5) . y
W14 O42 1.915(6) . y
W14 O64 2.288(5) . y
W14 O66 1.978(6) . y
W14 O70 2.029(5) . y
W14 O9 1.727(5) . y
W16 O14 2.263(5) . y
W16 O26 1.948(6) . y
W16 O34 1.927(5) . y
W16 O72 1.872(5) . y
W16 O84 1.954(5) . y
W16 O31 1.714(6) . y
W18 O6 1.931(6) . y
W18 O20 1.883(6) . y
W18 O44 1.920(5) . y
W18 O62 2.342(5) . y
W18 O86 1.906(6) . y
W18 O7 1.721(6) . y
W9 O18 1.961(5) . y
W9 O38 1.947(5) . y
W9 O78 2.014(6) . y
W9 O94 2.284(5) . y
W9 O49 1.796(5) . y
W9 O17 1.736(6) . y
W5 O24 2.042(5) . y
W5 O38 1.945(6) . y
W5 O42 1.951(6) . y
W5 O52 1.799(5) . y
W5 O94 2.264(5) . y
W5 O33 1.728(5) . y
W11 O24 1.881(5) . y
W11 O78 1.907(6) . y
W11 O88 1.955(5) . y
W11 O94 2.293(5) . y
W11 O98 1.915(6) . y
W11 O37 1.711(6) . y
W3 O34 1.916(5) . y
W3 O46 1.861(6) . y
W3 O48 1.963(6) . y
W3 O64 2.286(6) . y
W3 O66 1.966(5) . y
W3 O77 1.713(6) . y
W13 O14 2.284(5) . y
W13 O18 1.928(5) . y
W13 O82 1.800(5) . y
W13 O84 1.977(6) . y
W13 O96 2.005(5) . y
W13 O15 1.730(5) . y
W7 O28 2.051(6) . y
W7 O58 2.243(5) . y
W7 O80 1.780(6) . y
W7 O25 1.933(5) . y
W7 O55 1.943(5) . y
W7 O71 1.734(5) . y
W15 O48 1.921(6) . y
W15 O56 1.930(5) . y
W15 O64 2.361(5) . y
W15 O70 1.870(5) . y
W15 O98 1.903(6) . y
W15 O57 1.719(6) . y
W2 O14 2.324(5) . y
W2 O26 1.944(6) . y
W2 O56 1.891(5) . y
W2 O88 1.879(6) . y
W2 O96 1.912(6) . y
W2 O65 1.733(5) . y
W17 O22 1.895(5) . y
W17 O28 1.893(6) . y
W17 O50 1.964(5) . y
W17 O58 2.296(5) . y
W17 O86 1.918(6) . y
W17 O41 1.723(6) . y
Sb1 O58 1.992(5) . ?
Sb1 O62 1.997(5) . ?
Sb1 O90 1.996(5) . ?
Sb4 O14 1.992(5) . ?
Sb4 O64 1.993(5) . ?
Sb4 O94 1.984(5) . ?
Sb2 O8 2.068(5) . ?
Sb2 O32 1.960(5) . ?
Sb2 O68 2.000(5) . ?
Sb3 O46 2.060(6) . ?
Sb3 O60 1.969(6) . ?
Sb3 O72 2.000(5) . ?
O68 H68 0.8699 . ?
O27 H27a 0.8756 . ?
O27 H27b 0.8761 . ?
O63 H63a 0.8700 . ?
O63 H63b 0.8702 . ?
O1 H1a 0.8695 . ?
O1 H1b 0.8695 . ?
O2 H2a 0.8700 . ?
O2 H2b 0.8699 . ?

loop_
_geom_hbond_atom_site_label_D
_geom_hbond_atom_site_label_H
_geom_hbond_atom_site_label_A
_geom_hbond_distance_DH
_geom_hbond_distance_HA
_geom_hbond_distance_DA
_geom_hbond_angle_DHA
_geom_hbond_site_symmetry_A
O27 H27a O13 0.8756 2.14(3) 2.850(7) 138(3) 1_455
O63 H63a O2 0.8700 1.864(8) 2.707(8) 162.8(4) 2_666
O2 H2a O4 0.8700 2.030(8) 2.844(8) 155.5(2) 2_666
O2 H2b O68 0.8699 1.849(8) 2.716(8) 173.9(2) .

loop_
_platon_squeeze_void_nr
_platon_squeeze_void_average_x
_platon_squeeze_void_average_y
_platon_squeeze_void_average_z
_platon_squeeze_void_volume
_platon_squeeze_void_count_electrons
_platon_squeeze_void_content
1 -0.004 -0.001 -0.003 1605 520 '10NH4+, 16H2O'
2 0.000 0.500 0.500 13 -1 ' '

loop_
_restr_U_rigid_atom_site_label_1
_restr_U_rigid_atom_site_label_2
_restr_U_rigid_target_weight_param
_restr_U_rigid_U_parallel
_restr_U_rigid_diff
U1 W1 0.0050 0.0224 -0.0000
U1 W12 0.0050 0.0285 0.0006
U1 W9 0.0050 0.0264 -0.0018
U1 W13 0.0050 0.0225 -0.0016
U1 O10 0.0050 0.0277 -0.0009
U1 O82 0.0050 0.0245 -0.0024
U1 O92 0.0050 0.0292 -0.0016
U1 O49 0.0050 0.0255 -0.0016
U1 O29 0.0050 0.0279 -0.0001
U1 O59 0.0050 0.0227 -0.0018
U1 O63 0.0050 0.0280 -0.0007
U2 W10 0.0050 0.0252 -0.0030
U2 W14 0.0050 0.0244 -0.0000
U2 W5 0.0050 0.0272 -0.0002
U2 W7 0.0050 0.0341 -0.0027
U2 O12 0.0050 0.0259 0.0013
U2 O36 0.0050 0.0275 -0.0025
U2 O52 0.0050 0.0277 -0.0017
U2 O54 0.0050 0.0251 -0.0036
U2 O80 0.0050 0.0325 -0.0012
U2 O27 0.0050 0.0321 -0.0022
U2 O73 0.0050 0.0256 0.0001
W1 W4 0.0050 0.0292 0.0000
W1 W8 0.0050 0.0212 -0.0002
W1 W12 0.0050 0.0280 -0.0008
W1 Sb1 0.0050 0.0221 -0.0000
W1 O4 0.0050 0.0327 -0.0016
W1 O30 0.0050 0.0246 -0.0040
W1 O76 0.0050 0.0301 0.0012
W1 O90 0.0050 0.0235 -0.0032
W1 O51 0.0050 0.0223 -0.0011
W1 O59 0.0050 0.0253 -0.0025
W4 W6 0.0050 0.0238 0.0007
W4 W8 0.0050 0.0325 -0.0011
W4 Sb1 0.0050 0.0240 -0.0002
W4 Sb2 0.0050 0.0271 0.0004
W4 O4 0.0050 0.0254 0.0015
W4 O16 0.0050 0.0286 -0.0008
W4 O32 0.0050 0.0231 0.0030
W4 O40 0.0050 0.0228 0.0036
W4 O90 0.0050 0.0302 -0.0023
W4 O19 0.0050 0.0283 -0.0003
W6 W10 0.0050 0.0292 -0.0009
W6 W18 0.0050 0.0357 -0.0009
W6 Sb1 0.0050 0.0263 0.0007
W6 Sb2 0.0050 0.0268 -0.0015
W6 O97 0.0050 0.0242 0.0015
W6 O6 0.0050 0.0320 -0.0026
W6 O8 0.0050 0.0269 -0.0008
W6 O40 0.0050 0.0239 0.0007
W6 O62 0.0050 0.0330 -0.0011
W6 O69 0.0050 0.0320 -0.0028
W8 W18 0.0050 0.0251 -0.0006
W8 W17 0.0050 0.0331 0.0003
W8 Sb1 0.0050 0.0228 -0.0006
W8 O16 0.0050 0.0373 0.0016
W8 O30 0.0050 0.0252 -0.0030
W8 O44 0.0050 0.0249 0.0011
W8 O50 0.0050 0.0370 -0.0011
W8 O90 0.0050 0.0230 -0.0013
W8 O67 0.0050 0.0223 -0.0003
W10 W18 0.0050 0.0286 -0.0015
W10 W7 0.0050 0.0320 -0.0004
W10 Sb1 0.0050 0.0214 0.0013
W10 O97 0.0050 0.0341 0.0011
W10 O20 0.0050 0.0313 -0.0045
W10 O54 0.0050 0.0290 -0.0018
W10 O62 0.0050 0.0241 -0.0018
W10 O25 0.0050 0.0357 0.0002
W10 O61 0.0050 0.0207 0.0033
W12 W7 0.0050 0.0251 -0.0001
W12 W17 0.0050 0.0253 -0.0011
W12 Sb1 0.0050 0.0291 0.0002
W12 O10 0.0050 0.0306 -0.0011
W12 O22 0.0050 0.0279 -0.0004
W12 O58 0.0050 0.0255 0.0001
W12 O76 0.0050 0.0270 0.0026
W12 O13 0.0050 0.0260 0.0017
W12 O55 0.0050 0.0270 -0.0009
W14 W5 0.0050 0.0371 -0.0003
W14 W3 0.0050 0.0326 -0.0008
W14 W15 0.0050 0.0239 -0.0005
W14 Sb4 0.0050 0.0240 0.0009
W14 O36 0.0050 0.0242 -0.0013
W14 O42 0.0050 0.0398 -0.0017
W14 O64 0.0050 0.0254 -0.0026
W14 O66 0.0050 0.0403 -0.0033
W14 O70 0.0050 0.0247 -0.0024
W14 O9 0.0050 0.0248 -0.0016
W16 W3 0.0050 0.0266 0.0002
W16 W13 0.0050 0.0360 0.0000
W16 W2 0.0050 0.0327 -0.0006
W16 Sb4 0.0050 0.0275 0.0004
W16 Sb3 0.0050 0.0250 -0.0002
W16 O14 0.0050 0.0342 0.0007
W16 O26 0.0050 0.0275 -0.0025
W16 O34 0.0050 0.0286 -0.0013
W16 O72 0.0050 0.0232 0.0002
W16 O84 0.0050 0.0311 0.0001
W16 O31 0.0050 0.0330 -0.0010
W18 W17 0.0050 0.0354 -0.0002
W18 Sb1 0.0050 0.0212 0.0008
W18 O6 0.0050 0.0417 -0.0018
W18 O20 0.0050 0.0293 -0.0007
W18 O44 0.0050 0.0257 0.0012
W18 O62 0.0050 0.0255 -0.0016
W18 O86 0.0050 0.0391 -0.0012
W18 O7 0.0050 0.0221 0.0020
W9 W5 0.0050 0.0268 0.0002
W9 W11 0.0050 0.0266 -0.0001
W9 W13 0.0050 0.0329 0.0000
W9 Sb4 0.0050 0.0342 0.0008
W9 O18 0.0050 0.0311 0.0008
W9 O38 0.0050 0.0286 0.0007
W9 O78 0.0050 0.0258 0.0016
W9 O94 0.0050 0.0311 -0.0008
W9 O49 0.0050 0.0294 -0.0009
W9 O17 0.0050 0.0320 0.0013
W5 W11 0.0050 0.0251 -0.0007
W5 Sb4 0.0050 0.0297 0.0009
W5 O24 0.0050 0.0267 -0.0029
W5 O38 0.0050 0.0326 0.0011
W5 O42 0.0050 0.0342 0.0031
W5 O52 0.0050 0.0275 -0.0013
W5 O94 0.0050 0.0279 -0.0036
W5 O33 0.0050 0.0269 0.0021
W11 W15 0.0050 0.0403 0.0007
W11 W2 0.0050 0.0356 0.0008
W11 Sb4 0.0050 0.0271 0.0007
W11 O24 0.0050 0.0297 -0.0001
W11 O78 0.0050 0.0354 -0.0035
W11 O88 0.0050 0.0332 -0.0012
W11 O94 0.0050 0.0241 -0.0008
W11 O98 0.0050 0.0389 -0.0016
W11 O37 0.0050 0.0256 -0.0009
W3 W15 0.0050 0.0336 -0.0003
W3 Sb4 0.0050 0.0323 0.0006
W3 Sb3 0.0050 0.0272 -0.0016
W3 O34 0.0050 0.0272 -0.0014
W3 O46 0.0050 0.0256 0.0007
W3 O48 0.0050 0.0286 -0.0014
W3 O64 0.0050 0.0370 0.0001
W3 O66 0.0050 0.0279 0.0000
W3 O77 0.0050 0.0381 -0.0045
W13 W2 0.0050 0.0241 -0.0001
W13 Sb4 0.0050 0.0238 0.0010
W13 O14 0.0050 0.0256 0.0014
W13 O18 0.0050 0.0352 0.0026
W13 O82 0.0050 0.0233 -0.0001
W13 O84 0.0050 0.0378 0.0018
W13 O96 0.0050 0.0240 -0.0019
W13 O15 0.0050 0.0251 0.0003
W7 W17 0.0050 0.0319 -0.0008
W7 Sb1 0.0050 0.0265 0.0009
W7 O28 0.0050 0.0358 -0.0036
W7 O58 0.0050 0.0256 -0.0011
W7 O80 0.0050 0.0339 -0.0002
W7 O25 0.0050 0.0288 0.0031
W7 O55 0.0050 0.0300 -0.0013
W7 O71 0.0050 0.0240 0.0023
W15 W2 0.0050 0.0267 -0.0005
W15 Sb4 0.0050 0.0219 -0.0006
W15 O48 0.0050 0.0419 0.0024
W15 O56 0.0050 0.0252 0.0031
W15 O64 0.0050 0.0227 -0.0028
W15 O70 0.0050 0.0268 -0.0001
W15 O98 0.0050 0.0435 -0.0013
W15 O57 0.0050 0.0212 -0.0001
W2 Sb4 0.0050 0.0211 0.0001
W2 O14 0.0050 0.0227 -0.0029
W2 O26 0.0050 0.0406 -0.0002
W2 O56 0.0050 0.0285 0.0010
W2 O88 0.0050 0.0406 -0.0025
W2 O96 0.0050 0.0297 -0.0028
W2 O65 0.0050 0.0199 0.0019
W17 Sb1 0.0050 0.0287 0.0008
W17 O22 0.0050 0.0288 0.0017
W17 O28 0.0050 0.0334 -0.0017
W17 O50 0.0050 0.0328 -0.0019
W17 O58 0.0050 0.0277 0.0000
W17 O86 0.0050 0.0337 0.0000
W17 O41 0.0050 0.0289 -0.0011
Sb1 O58 0.0050 0.0304 -0.0009
Sb1 O62 0.0050 0.0214 -0.0009
Sb1 O90 0.0050 0.0233 -0.0018
Sb4 O14 0.0050 0.0222 -0.0005
Sb4 O64 0.0050 0.0257 -0.0016
Sb4 O94 0.0050 0.0301 0.0023
Sb2 O8 0.0050 0.0278 0.0018
Sb2 O32 0.0050 0.0280 0.0021
Sb2 O68 0.0050 0.0317 -0.0011
Sb3 O46 0.0050 0.0292 0.0009
Sb3 O60 0.0050 0.0373 -0.0012
Sb3 O72 0.0050 0.0266 0.0023
O97 O6 0.0050 0.0284 0.0024
O97 O8 0.0050 0.0253 -0.0025
O97 O20 0.0050 0.0399 -0.0076
O97 O40 0.0050 0.0235 -0.0022
O97 O54 0.0050 0.0288 0.0010
O97 O62 0.0050 0.0279 -0.0021
O97 O25 0.0050 0.0346 -0.0013
O97 O61 0.0050 0.0299 -0.0032
O97 O69 0.0050 0.0326 -0.0041
O4 O16 0.0050 0.0218 0.0003
O4 O30 0.0050 0.0322 -0.0016
O4 O32 0.0050 0.0235 -0.0025
O4 O40 0.0050 0.0220 0.0019
O4 O76 0.0050 0.0320 0.0017
O4 O90 0.0050 0.0240 -0.0014
O4 O51 0.0050 0.0328 -0.0039
O4 O59 0.0050 0.0239 -0.0010
O4 O19 0.0050 0.0329 -0.0007
O6 O8 0.0050 0.0292 0.0012
O6 O20 0.0050 0.0335 -0.0017
O6 O40 0.0050 0.0262 0.0009
O6 O44 0.0050 0.0317 0.0001
O6 O62 0.0050 0.0244 0.0010
O6 O86 0.0050 0.0402 0.0000
O6 O7 0.0050 0.0403 0.0008
O6 O69 0.0050 0.0461 -0.0055
O8 O32 0.0050 0.0267 -0.0006
O8 O40 0.0050 0.0293 -0.0011
O8 O62 0.0050 0.0357 0.0005
O8 O68 0.0050 0.0345 -0.0027
O8 O69 0.0050 0.0295 -0.0017
O10 O22 0.0050 0.0290 0.0007
O10 O58 0.0050 0.0250 0.0033
O10 O76 0.0050 0.0260 -0.0003
O10 O82 0.0050 0.0276 0.0007
O10 O92 0.0050 0.0334 -0.0010
O10 O49 0.0050 0.0270 -0.0006
O10 O13 0.0050 0.0340 0.0000
O10 O55 0.0050 0.0284 -0.0011
O10 O29 0.0050 0.0264 -0.0022
O10 O59 0.0050 0.0276 -0.0013
O10 O63 0.0050 0.0289 -0.0024
O12 O36 0.0050 0.0288 0.0045
O12 O52 0.0050 0.0327 0.0001
O12 O54 0.0050 0.0287 -0.0019
O12 O80 0.0050 0.0377 0.0005
O12 O27 0.0050 0.0280 -0.0001
O12 O73 0.0050 0.0255 -0.0013
O14 O18 0.0050 0.0336 0.0006
O14 O26 0.0050 0.0291 -0.0030
O14 O34 0.0050 0.0344 -0.0002
O14 O56 0.0050 0.0263 -0.0035
O14 O64 0.0050 0.0240 -0.0037
O14 O72 0.0050 0.0327 -0.0044
O14 O82 0.0050 0.0283 -0.0068
O14 O84 0.0050 0.0252 -0.0030
O14 O88 0.0050 0.0287 0.0010
O14 O94 0.0050 0.0297 -0.0013
O14 O96 0.0050 0.0264 -0.0048
O14 O15 0.0050 0.0247 -0.0012
O14 O31 0.0050 0.0339 -0.0018
O14 O65 0.0050 0.0217 0.0044
O16 O30 0.0050 0.0318 -0.0048
O16 O32 0.0050 0.0250 0.0039
O16 O40 0.0050 0.0281 0.0011
O16 O44 0.0050 0.0286 -0.0000
O16 O50 0.0050 0.0359 -0.0011
O16 O90 0.0050 0.0258 0.0006
O16 O67 0.0050 0.0373 -0.0056
O16 O19 0.0050 0.0382 -0.0055
O18 O38 0.0050 0.0289 0.0008
O18 O78 0.0050 0.0305 -0.0016
O18 O82 0.0050 0.0283 -0.0040
O18 O84 0.0050 0.0353 -0.0009
O18 O94 0.0050 0.0269 -0.0021
O18 O96 0.0050 0.0336 0.0003
O18 O49 0.0050 0.0255 -0.0042
O18 O15 0.0050 0.0312 -0.0037
O18 O17 0.0050 0.0381 -0.0030
O20 O44 0.0050 0.0268 0.0018
O20 O54 0.0050 0.0310 0.0029
O20 O62 0.0050 0.0246 0.0013
O20 O86 0.0050 0.0339 0.0000
O20 O25 0.0050 0.0284 -0.0006
O20 O7 0.0050 0.0355 -0.0039
O20 O61 0.0050 0.0349 -0.0023
O22 O28 0.0050 0.0253 0.0009
O22 O50 0.0050 0.0380 -0.0022
O22 O58 0.0050 0.0312 0.0020
O22 O76 0.0050 0.0264 0.0005
O22 O86 0.0050 0.0301 -0.0008
O22 O13 0.0050 0.0279 -0.0001
O22 O55 0.0050 0.0336 0.0007
O22 O41 0.0050 0.0275 -0.0035
O24 O38 0.0050 0.0296 -0.0006
O24 O42 0.0050 0.0389 -0.0005
O24 O52 0.0050 0.0271 0.0014
O24 O78 0.0050 0.0304 -0.0022
O24 O88 0.0050 0.0308 -0.0024
O24 O94 0.0050 0.0255 0.0004
O24 O98 0.0050 0.0399 0.0002
O24 O33 0.0050 0.0316 -0.0019
O24 O37 0.0050 0.0313 -0.0024
O26 O34 0.0050 0.0304 0.0004
O26 O56 0.0050 0.0306 0.0035
O26 O72 0.0050 0.0253 0.0032
O26 O84 0.0050 0.0286 -0.0005
O26 O88 0.0050 0.0408 -0.0008
O26 O96 0.0050 0.0409 -0.0035
O26 O31 0.0050 0.0391 -0.0046
O26 O65 0.0050 0.0361 -0.0028
O28 O50 0.0050 0.0329 -0.0016
O28 O58 0.0050 0.0263 -0.0025
O28 O80 0.0050 0.0338 0.0043
O28 O86 0.0050 0.0373 -0.0030
O28 O25 0.0050 0.0373 -0.0011
O28 O55 0.0050 0.0289 -0.0032
O28 O71 0.0050 0.0408 -0.0023
O28 O41 0.0050 0.0421 -0.0035
O30 O44 0.0050 0.0249 0.0037
O30 O50 0.0050 0.0269 0.0022
O30 O76 0.0050 0.0285 0.0016
O30 O90 0.0050 0.0268 0.0000
O30 O51 0.0050 0.0276 -0.0019
O30 O59 0.0050 0.0262 0.0009
O30 O67 0.0050 0.0281 -0.0026
O32 O40 0.0050 0.0261 0.0018
O32 O68 0.0050 0.0339 0.0019
O32 O90 0.0050 0.0314 0.0032
O32 O19 0.0050 0.0251 -0.0009
O34 O46 0.0050 0.0256 -0.0005
O34 O48 0.0050 0.0301 0.0004
O34 O64 0.0050 0.0324 -0.0009
O34 O66 0.0050 0.0268 0.0019
O34 O72 0.0050 0.0294 -0.0051
O34 O84 0.0050 0.0295 0.0006
O34 O31 0.0050 0.0306 -0.0010
O34 O77 0.0050 0.0346 -0.0055
O36 O42 0.0050 0.0347 -0.0043
O36 O52 0.0050 0.0368 0.0032
O36 O54 0.0050 0.0267 -0.0015
O36 O64 0.0050 0.0286 0.0022
O36 O66 0.0050 0.0347 -0.0021
O36 O70 0.0050 0.0252 -0.0006
O36 O80 0.0050 0.0315 0.0025
O36 O27 0.0050 0.0300 -0.0043
O36 O9 0.0050 0.0294 -0.0025
O36 O73 0.0050 0.0360 -0.0018
O38 O42 0.0050 0.0325 0.0005
O38 O52 0.0050 0.0325 -0.0003
O38 O78 0.0050 0.0291 -0.0016
O38 O94 0.0050 0.0333 -0.0011
O38 O49 0.0050 0.0298 -0.0005
O38 O33 0.0050 0.0290 -0.0007
O38 O17 0.0050 0.0296 -0.0000
O40 O62 0.0050 0.0307 0.0023
O40 O90 0.0050 0.0300 -0.0035
O40 O69 0.0050 0.0268 -0.0059
O40 O19 0.0050 0.0263 0.0001
O42 O52 0.0050 0.0250 -0.0007
O42 O64 0.0050 0.0334 0.0013
O42 O66 0.0050 0.0410 -0.0012
O42 O70 0.0050 0.0321 -0.0014
O42 O94 0.0050 0.0280 -0.0000
O42 O33 0.0050 0.0353 0.0024
O42 O9 0.0050 0.0368 -0.0048
O44 O50 0.0050 0.0367 -0.0015
O44 O62 0.0050 0.0272 -0.0006
O44 O86 0.0050 0.0363 -0.0000
O44 O90 0.0050 0.0219 -0.0005
O44 O7 0.0050 0.0221 0.0005
O44 O67 0.0050 0.0283 -0.0012
O46 O48 0.0050 0.0265 -0.0034
O46 O60 0.0050 0.0379 -0.0048
O46 O64 0.0050 0.0321 0.0049
O46 O66 0.0050 0.0286 0.0025
O46 O72 0.0050 0.0327 0.0011
O46 O77 0.0050 0.0375 -0.0054
O48 O56 0.0050 0.0340 -0.0015
O48 O64 0.0050 0.0325 0.0011
O48 O66 0.0050 0.0294 -0.0013
O48 O70 0.0050 0.0376 0.0001
O48 O98 0.0050 0.0423 -0.0029
O48 O57 0.0050 0.0338 0.0002
O48 O77 0.0050 0.0382 -0.0026
O50 O58 0.0050 0.0291 0.0059
O50 O86 0.0050 0.0265 0.0009
O50 O90 0.0050 0.0287 -0.0002
O50 O67 0.0050 0.0369 0.0004
O50 O41 0.0050 0.0319 -0.0034
O52 O54 0.0050 0.0271 -0.0014
O52 O80 0.0050 0.0266 0.0016
O52 O94 0.0050 0.0290 0.0009
O52 O27 0.0050 0.0321 -0.0023
O52 O33 0.0050 0.0344 0.0031
O52 O73 0.0050 0.0298 0.0007
O54 O62 0.0050 0.0270 0.0004
O54 O80 0.0050 0.0332 -0.0011
O54 O25 0.0050 0.0386 -0.0004
O54 O27 0.0050 0.0316 -0.0015
O54 O61 0.0050 0.0305 -0.0026
O54 O73 0.0050 0.0304 -0.0024
O56 O64 0.0050 0.0257 -0.0026
O56 O70 0.0050 0.0247 -0.0031
O56 O88 0.0050 0.0443 -0.0013
O56 O96 0.0050 0.0300 -0.0030
O56 O98 0.0050 0.0367 -0.0012
O56 O57 0.0050 0.0282 -0.0032
O56 O65 0.0050 0.0268 -0.0031
O58 O62 0.0050 0.0292 -0.0014
O58 O76 0.0050 0.0243 0.0007
O58 O80 0.0050 0.0270 -0.0011
O58 O86 0.0050 0.0245 -0.0018
O58 O90 0.0050 0.0279 0.0000
O58 O25 0.0050 0.0246 0.0002
O58 O13 0.0050 0.0254 0.0013
O58 O55 0.0050 0.0290 -0.0026
O58 O71 0.0050 0.0250 0.0030
O58 O41 0.0050 0.0288 -0.0014
O60 O72 0.0050 0.0375 -0.0015
O62 O86 0.0050 0.0346 0.0009
O62 O90 0.0050 0.0243 -0.0006
O62 O25 0.0050 0.0300 -0.0016
O62 O7 0.0050 0.0241 0.0030
O62 O61 0.0050 0.0221 0.0050
O62 O69 0.0050 0.0341 -0.0025
O64 O66 0.0050 0.0300 0.0014
O64 O70 0.0050 0.0238 -0.0009
O64 O94 0.0050 0.0346 0.0018
O64 O98 0.0050 0.0303 -0.0038
O64 O57 0.0050 0.0225 0.0031
O64 O9 0.0050 0.0259 0.0007
O64 O77 0.0050 0.0388 -0.0035
O66 O70 0.0050 0.0379 0.0003
O66 O9 0.0050 0.0372 -0.0035
O66 O77 0.0050 0.0393 -0.0014
O70 O98 0.0050 0.0342 -0.0021
O70 O57 0.0050 0.0277 -0.0015
O70 O9 0.0050 0.0285 -0.0026
O72 O84 0.0050 0.0270 -0.0008
O72 O31 0.0050 0.0296 0.0011
O76 O90 0.0050 0.0315 0.0007
O76 O51 0.0050 0.0243 -0.0010
O76 O13 0.0050 0.0292 0.0025
O76 O55 0.0050 0.0263 -0.0032
O76 O59 0.0050 0.0310 -0.0018
O78 O88 0.0050 0.0439 0.0013
O78 O94 0.0050 0.0323 0.0032
O78 O98 0.0050 0.0382 0.0024
O78 O49 0.0050 0.0260 -0.0019
O78 O17 0.0050 0.0314 0.0024
O78 O37 0.0050 0.0289 -0.0015
O80 O25 0.0050 0.0260 0.0000
O80 O27 0.0050 0.0341 0.0007
O80 O55 0.0050 0.0354 0.0007
O80 O71 0.0050 0.0348 0.0052
O80 O73 0.0050 0.0284 0.0011
O82 O84 0.0050 0.0283 -0.0002
O82 O92 0.0050 0.0268 -0.0050
O82 O96 0.0050 0.0241 -0.0012
O82 O49 0.0050 0.0324 -0.0020
O82 O29 0.0050 0.0347 0.0010
O82 O59 0.0050 0.0249 0.0010
O82 O15 0.0050 0.0295 -0.0017
O82 O63 0.0050 0.0275 0.0031
O84 O96 0.0050 0.0344 0.0010
O84 O15 0.0050 0.0372 -0.0018
O84 O31 0.0050 0.0388 -0.0028
O86 O7 0.0050 0.0327 0.0002
O86 O41 0.0050 0.0391 -0.0008
O88 O94 0.0050 0.0268 -0.0032
O88 O96 0.0050 0.0292 -0.0023
O88 O98 0.0050 0.0288 -0.0008
O88 O65 0.0050 0.0357 -0.0002
O88 O37 0.0050 0.0330 0.0007
O90 O51 0.0050 0.0244 0.0013
O90 O59 0.0050 0.0243 -0.0040
O90 O67 0.0050 0.0233 0.0008
O90 O19 0.0050 0.0301 0.0017
O92 O49 0.0050 0.0341 0.0031
O92 O29 0.0050 0.0290 0.0015
O92 O59 0.0050 0.0270 -0.0007
O92 O63 0.0050 0.0318 -0.0014
O94 O98 0.0050 0.0264 -0.0010
O94 O49 0.0050 0.0261 -0.0013
O94 O33 0.0050 0.0277 0.0044
O94 O17 0.0050 0.0311 0.0022
O94 O37 0.0050 0.0251 -0.0008
O96 O15 0.0050 0.0290 -0.0016
O96 O65 0.0050 0.0297 -0.0043
O98 O57 0.0050 0.0367 0.0004
O98 O37 0.0050 0.0414 -0.0025
O49 O29 0.0050 0.0282 -0.0011
O49 O59 0.0050 0.0246 0.0009
O49 O63 0.0050 0.0278 0.0018
O49 O17 0.0050 0.0380 0.0011
O25 O55 0.0050 0.0287 -0.0040
O25 O61 0.0050 0.0300 -0.0004
O25 O71 0.0050 0.0319 0.0000
O51 O59 0.0050 0.0281 -0.0018
O13 O55 0.0050 0.0296 0.0014
O27 O73 0.0050 0.0395 -0.0025
O55 O71 0.0050 0.0267 0.0026
O29 O59 0.0050 0.0284 0.0050
O29 O63 0.0050 0.0377 -0.0015
O59 O63 0.0050 0.0296 -0.0020

loop_
_restr_U_similar_atom_site_label_1
_restr_U_similar_atom_site_label_2
_restr_U_similar_weight_param
U1 O10 0.0100
U1 O82 0.0100
U1 O92 0.0200
U1 O49 0.0100
U1 O29 0.0200
U1 O59 0.0100
U1 O63 0.0100
U2 O12 0.0200
U2 O36 0.0100
U2 O52 0.0100
U2 O54 0.0100
U2 O80 0.0100
U2 O27 0.0100
U2 O73 0.0200
W1 W4 0.0100
W1 W8 0.0100
W1 O4 0.0100
W1 O30 0.0100
W1 O76 0.0100
W1 O90 0.0100
W1 O51 0.0200
W1 O59 0.0100
W4 W8 0.0100
W4 O4 0.0100
W4 O16 0.0100
W4 O32 0.0100
W4 O40 0.0100
W4 O90 0.0100
W4 O19 0.0200
W6 W10 0.0100
W6 W18 0.0100
W6 O97 0.0100
W6 O6 0.0100
W6 O8 0.0100
W6 O40 0.0100
W6 O62 0.0100
W6 O69 0.0200
W8 O16 0.0100
W8 O30 0.0100
W8 O44 0.0100
W8 O50 0.0100
W8 O90 0.0100
W8 O67 0.0200
W10 W18 0.0100
W10 O97 0.0100
W10 O20 0.0100
W10 O54 0.0100
W10 O62 0.0100
W10 O25 0.0100
W10 O61 0.0200
W12 W7 0.0100
W12 W17 0.0100
W12 O10 0.0100
W12 O22 0.0100
W12 O58 0.0100
W12 O76 0.0100
W12 O13 0.0200
W12 O55 0.0100
W14 W3 0.0100
W14 W15 0.0100
W14 O36 0.0100
W14 O42 0.0100
W14 O64 0.0100
W14 O66 0.0100
W14 O70 0.0100
W14 O9 0.0200
W16 W13 0.0100
W16 W2 0.0100
W16 O14 0.0100
W16 O26 0.0100
W16 O34 0.0100
W16 O72 0.0100
W16 O84 0.0100
W16 O31 0.0200
W18 O6 0.0100
W18 O20 0.0100
W18 O44 0.0100
W18 O62 0.0100
W18 O86 0.0100
W18 O7 0.0200
W9 W5 0.0100
W9 W11 0.0100
W9 O18 0.0100
W9 O38 0.0100
W9 O78 0.0100
W9 O94 0.0100
W9 O49 0.0100
W9 O17 0.0200
W5 W11 0.0100
W5 O24 0.0100
W5 O38 0.0100
W5 O42 0.0100
W5 O52 0.0100
W5 O94 0.0100
W5 O33 0.0200
W11 O24 0.0100
W11 O78 0.0100
W11 O88 0.0100
W11 O94 0.0100
W11 O98 0.0100
W11 O37 0.0200
W3 W15 0.0100
W3 O34 0.0100
W3 O46 0.0100
W3 O48 0.0100
W3 O64 0.0100
W3 O66 0.0100
W3 O77 0.0200
W13 W2 0.0100
W13 O14 0.0100
W13 O18 0.0100
W13 O82 0.0100
W13 O84 0.0100
W13 O96 0.0100
W13 O15 0.0200
W7 W17 0.0100
W7 O28 0.0100
W7 O58 0.0100
W7 O80 0.0100
W7 O25 0.0100
W7 O55 0.0100
W7 O71 0.0200
W15 O48 0.0100
W15 O56 0.0100
W15 O64 0.0100
W15 O70 0.0100
W15 O98 0.0100
W15 O57 0.0200
W2 O14 0.0100
W2 O26 0.0100
W2 O56 0.0100
W2 O88 0.0100
W2 O96 0.0100
W2 O65 0.0200
W17 O22 0.0100
W17 O28 0.0100
W17 O50 0.0100
W17 O58 0.0100
W17 O86 0.0100
W17 O41 0.0200
Sb1 O58 0.0100
Sb1 O62 0.0100
Sb1 O90 0.0100
Sb4 O14 0.0100
Sb4 O64 0.0100
Sb4 O94 0.0100
Sb2 O8 0.0100
Sb2 O32 0.0100
Sb2 O68 0.0100
Sb3 O46 0.0100
Sb3 O60 0.0200
Sb3 O72 0.0100
Sb3 O1 0.0100
O68 H68 0.0200
O27 H27a 0.0200
O27 H27b 0.0200
O63 H63a 0.0200
O63 H63b 0.0200
O1 H1a 0.0200
O1 H1b 0.0200
O2 H2a 0.0200
O2 H2b 0.0200
